data_4087566
loop_
_publ_author_name
'L\'opez-de-Luzuriaga, Jos\'e M.'
'Monge, Miguel'
'Olmos, M. Elena'
'Pascual, David'

_publ_section_title
;
 Study of the Nature of Closed-Shell HgII&#x00B7;&#x00B7;&#x00B7;MI (M =
 Cu, Ag, Au) Interactions
;
_journal_issue 12
_journal_name_full Organometallics
_journal_page_first 3029
_journal_paper_doi 10.1021/acs.organomet.5b00334
_journal_volume 34
_journal_year 2015
_chemical_compound_source 'synthesis as described'
_chemical_formula_moiety 'C44 H44 Ag Hg O2 P2, B F4'
_chemical_formula_sum 'C44 H44 Ag B F4 Hg O2 P2'
_chemical_formula_weight 1062
_chemical_name_common dpg34
_space_group_IT_number 14
_space_group_name_Hall '-P 2yn'
_space_group_name_H-M_alt 'P 1 21/n 1'
_symmetry_cell_setting monoclinic
_symmetry_Int_Tables_number 14
_symmetry_space_group_name_Hall '-P 2yn'
_symmetry_space_group_name_H-M 'P 1 21/n 1'
_atom_sites_solution_hydrogens geom
_atom_sites_solution_primary Patterson
_atom_sites_solution_secondary difmap
_audit_conform_dict_location ftp://ftp.iucr.org/pub/cif_core.dic
_audit_conform_dict_name cif_core.dic
_audit_conform_dict_version 2.4
_audit_creation_date 2015-03-18T10:37:42-00:00
_audit_creation_method 'WinGX routine CIF_UPDATE'
_cell_angle_alpha 90
_cell_angle_beta 90.7900(10)
_cell_angle_gamma 90
_cell_formula_units_Z 4
_cell_length_a 13.2172(2)
_cell_length_b 21.9990(4)
_cell_length_c 14.0249(2)
_cell_measurement_reflns_used 6386
_cell_measurement_temperature 173(2)
_cell_measurement_theta_max 0
_cell_measurement_theta_min 0
_cell_measurement_wavelength 0.71073
_cell_volume 4077.56(11)
_computing_cell_refinement 'HKL Scalepack (Otwinowski & Minor 1997)'
_computing_data_collection 'Collect (Bruker AXS BV, 1997-2004)'
_computing_data_reduction 'HKL Denzo and Scalepack (Otwinowski & Minor 1997)'
_computing_molecular_graphics 'Ortep-3 for Windows (Farrugia, 1997)'
_computing_publication_material 'WinGX publication routines (Farrugia, 1999)'
_computing_structure_refinement 'SHELXL-97 (Sheldrick, 2008)'
_diffrn_ambient_temperature 173(2)
_diffrn_detector 'CCD plate'
_diffrn_detector_area_resol_mean 9
_diffrn_measured_fraction_theta_full 0.989
_diffrn_measured_fraction_theta_max 0.989
_diffrn_measurement_device '95mm CCD camera on \k-goniostat'
_diffrn_measurement_device_type KappaCCD
_diffrn_measurement_method 'CCD rotation images, thick slices'
_diffrn_orient_matrix_type 'by Bruker AXS Collect from scalepack cell'
_diffrn_orient_matrix_UB_11 -0.259202E-1
_diffrn_orient_matrix_UB_12 -0.370402E-1
_diffrn_orient_matrix_UB_13 0.33006E-1
_diffrn_orient_matrix_UB_21 -0.609711E-1
_diffrn_orient_matrix_UB_22 -0.501E-4
_diffrn_orient_matrix_UB_23 -0.43017E-1
_diffrn_orient_matrix_UB_31 0.365518E-1
_diffrn_orient_matrix_UB_32 -0.02635
_diffrn_orient_matrix_UB_33 -0.463147E-1
_diffrn_radiation_monochromator graphite
_diffrn_radiation_probe x-ray
_diffrn_radiation_type MoK\a
_diffrn_radiation_wavelength 0.71073
_diffrn_reflns_av_R_equivalents 0.0464
_diffrn_reflns_av_unetI/netI 0.0228
_diffrn_reflns_limit_h_max 17
_diffrn_reflns_limit_h_min -17
_diffrn_reflns_limit_k_max 28
_diffrn_reflns_limit_k_min -28
_diffrn_reflns_limit_l_max 18
_diffrn_reflns_limit_l_min -14
_diffrn_reflns_number 60517
_diffrn_reflns_reduction_process
;
 Scaled and merged with Sortav
 R.H. Blessing, (1987) Cryst. Rev. 1, 3-58
 R.H. Blessing, (1989) J. Appl. Cryst. 22, 396-397
;
_diffrn_reflns_theta_full 27.49
_diffrn_reflns_theta_max 27.49
_diffrn_reflns_theta_min 3.4
_diffrn_source 'Enraf Nonius FR590'
_exptl_absorpt_coefficient_mu 4.374
_exptl_absorpt_correction_T_max 0.1989
_exptl_absorpt_correction_T_min 0.1429
_exptl_absorpt_correction_type multi-scan
_exptl_absorpt_process_details
;
        [c.f. r.h. blessing, acta cryst. (1995), a51, 33-38]
;
_exptl_crystal_colour colourless
_exptl_crystal_density_diffrn 1.73
_exptl_crystal_density_method 'not measured'
_exptl_crystal_description prism
_exptl_crystal_F_000 2088
_exptl_crystal_size_max 0.5
_exptl_crystal_size_mid 0.3
_exptl_crystal_size_min 0.25
_refine_diff_density_max 1.294
_refine_diff_density_min -1.195
_refine_diff_density_rms 0.096
_refine_ls_extinction_method none
_refine_ls_goodness_of_fit_ref 1.083
_refine_ls_hydrogen_treatment riding
_refine_ls_matrix_type full
_refine_ls_number_parameters 532
_refine_ls_number_reflns 9247
_refine_ls_number_restraints 18
_refine_ls_restrained_S_all 1.082
_refine_ls_R_factor_all 0.0273
_refine_ls_R_factor_gt 0.025
_refine_ls_shift/su_max 0.01
_refine_ls_shift/su_mean 0
_refine_ls_structure_factor_coef Fsqd
_refine_ls_weighting_details 'calc w=1/[\s^2^(Fo^2^)+(0.0332P)^2^+4.5920P] where P=(Fo^2^+2Fc^2^)/3'
_refine_ls_weighting_scheme calc
_refine_ls_wR_factor_gt 0.0631
_refine_ls_wR_factor_ref 0.0644
_reflns_number_gt 8712
_reflns_number_total 9247
_reflns_threshold_expression >2\s(I)
_cod_data_source_file om5b00334_si_003.cif
_cod_data_source_block dpg34
_cod_depositor_comments
;
The following automatic conversions were performed:

data item '_symmetry_cell_setting' value 'Monoclinic' was changed to
'monoclinic' in accordance with the
/home/saulius/struct/COD-crude-data/automatic-downloads/DataCite-retrospective/ACS/depositions/lib/dictionaries/cif_core.dic
dictionary named 'cif_core.dic' version 2.4.2 last updated on
2011-04-26.

Automatic conversion script
Id: cif_fix_values 6909 2019-04-08 15:41:33Z antanas 
;
_cod_original_cell_volume 4077.57(11)
_cod_original_sg_symbol_H-M P21/n
_cod_database_code 4087566

loop_
_symmetry_equiv_pos_as_xyz
'x, y, z'
'-x+1/2, y+1/2, -z+1/2'
'-x, -y, -z'
'x-1/2, -y-1/2, z-1/2'

loop_
_atom_site_label
_atom_site_type_symbol
_atom_site_fract_x
_atom_site_fract_y
_atom_site_fract_z
_atom_site_U_iso_or_equiv
_atom_site_adp_type
_atom_site_occupancy
_atom_site_symmetry_multiplicity
_atom_site_calc_flag
_atom_site_refinement_flags
_atom_site_disorder_assembly
_atom_site_disorder_group
Ag Ag 0.587578(15) 0.273220(9) 0.669727(15) 0.02464(5) Uani 1 1 d . . .
Hg Hg 0.807775(7) 0.294713(5) 0.615673(7) 0.02303(4) Uani 1 1 d . A .
P1 P 0.63422(5) 0.17483(3) 0.60709(5) 0.02182(13) Uani 1 1 d . A .
P2 P 0.62280(5) 0.37421(3) 0.73212(5) 0.02356(14) Uani 1 1 d . A .
C1 C 0.8418(2) 0.20200(12) 0.6142(2) 0.0237(5) Uani 1 1 d . . .
C2 C 0.7682(2) 0.15570(13) 0.61541(19) 0.0241(5) Uani 1 1 d . A .
C3 C 0.7969(2) 0.09471(14) 0.6179(2) 0.0305(6) Uani 1 1 d . . .
H3 H 0.7476 0.0646 0.62 0.037 Uiso 1 1 calc R A .
C4 C 0.8982(2) 0.07857(14) 0.6173(2) 0.0335(7) Uani 1 1 d . A .
H4 H 0.9171 0.0379 0.6191 0.04 Uiso 1 1 calc R . .
C5 C 0.9710(2) 0.12365(15) 0.6139(2) 0.0328(6) Uani 1 1 d . . .
H5 H 1.039 0.113 0.6124 0.039 Uiso 1 1 calc R A .
C6 C 0.9438(2) 0.18425(15) 0.6126(2) 0.0300(6) Uani 1 1 d . A .
H6 H 0.994 0.2138 0.6107 0.036 Uiso 1 1 calc R . .
C11 C 0.7823(2) 0.38814(13) 0.6085(2) 0.0251(5) Uani 1 1 d . . .
C12 C 0.7024(2) 0.41866(13) 0.6536(2) 0.0254(5) Uani 1 1 d . A .
C13 C 0.6888(2) 0.48125(13) 0.6408(2) 0.0327(6) Uani 1 1 d . . .
H13 H 0.6371 0.5012 0.6725 0.039 Uiso 1 1 calc R A .
C14 C 0.7520(3) 0.51357(15) 0.5812(2) 0.0393(7) Uani 1 1 d . A .
H14 H 0.7417 0.555 0.5716 0.047 Uiso 1 1 calc R . .
C15 C 0.8303(3) 0.48421(15) 0.5361(3) 0.0400(7) Uani 1 1 d . . .
H15 H 0.8726 0.5058 0.496 0.048 Uiso 1 1 calc R A .
C16 C 0.8458(2) 0.42252(14) 0.5505(2) 0.0333(6) Uani 1 1 d . A .
H16 H 0.8998 0.4035 0.5208 0.04 Uiso 1 1 calc R . .
C21 C 0.6007(2) 0.16469(12) 0.48174(19) 0.0241(5) Uani 1 1 d . . .
C22 C 0.6677(2) 0.14513(14) 0.4127(2) 0.0293(6) Uani 1 1 d . A .
H22 H 0.7344 0.1362 0.4296 0.035 Uiso 1 1 calc R . .
C23 C 0.6351(3) 0.13880(16) 0.3182(2) 0.0361(7) Uani 1 1 d . . .
H23 H 0.6804 0.126 0.2722 0.043 Uiso 1 1 calc R A .
C24 C 0.5360(3) 0.15137(15) 0.2926(2) 0.0350(7) Uani 1 1 d . A .
H24 H 0.5147 0.1472 0.2294 0.042 Uiso 1 1 calc R . .
C25 C 0.4688(2) 0.17005(15) 0.3610(2) 0.0350(7) Uani 1 1 d . . .
H25 H 0.4017 0.1777 0.3441 0.042 Uiso 1 1 calc R A .
C26 C 0.5007(2) 0.17748(14) 0.4545(2) 0.0295(6) Uani 1 1 d . A .
H26 H 0.4553 0.1911 0.4999 0.035 Uiso 1 1 calc R . .
C31 C 0.5696(2) 0.11226(13) 0.66586(19) 0.0242(5) Uani 1 1 d . . .
C32 C 0.5295(2) 0.06232(14) 0.6169(2) 0.0317(6) Uani 1 1 d . A .
H32 H 0.5336 0.0604 0.5508 0.038 Uiso 1 1 calc R . .
C33 C 0.4836(3) 0.01542(15) 0.6667(2) 0.0400(7) Uani 1 1 d . . .
H33 H 0.4575 -0.0179 0.6338 0.048 Uiso 1 1 calc R A .
C34 C 0.4766(3) 0.01797(16) 0.7644(2) 0.0395(7) Uani 1 1 d . A .
H34 H 0.4458 -0.0135 0.7976 0.047 Uiso 1 1 calc R . .
C35 C 0.5157(3) 0.06768(17) 0.8131(2) 0.0439(8) Uani 1 1 d . . .
H35 H 0.5109 0.0695 0.8791 0.053 Uiso 1 1 calc R A .
C36 C 0.5616(3) 0.11461(15) 0.7643(2) 0.0357(7) Uani 1 1 d . A .
H36 H 0.5873 0.1479 0.7977 0.043 Uiso 1 1 calc R . .
C41 C 0.6863(2) 0.37881(13) 0.8481(2) 0.0258(5) Uani 1 1 d . . .
C42 C 0.6750(2) 0.33121(15) 0.9128(2) 0.0328(6) Uani 1 1 d . A .
H42 H 0.6403 0.2962 0.8946 0.039 Uiso 1 1 calc R . .
C43 C 0.7157(2) 0.33620(16) 1.0047(2) 0.0373(7) Uani 1 1 d . . .
H43 H 0.7071 0.3048 1.0483 0.045 Uiso 1 1 calc R A .
C44 C 0.7687(3) 0.38768(16) 1.0308(2) 0.0372(7) Uani 1 1 d . A .
H44 H 0.7948 0.3912 1.0925 0.045 Uiso 1 1 calc R . .
C45 C 0.7833(3) 0.43403(15) 0.9659(2) 0.0365(7) Uani 1 1 d . . .
H45 H 0.8207 0.4682 0.9834 0.044 Uiso 1 1 calc R A .
C46 C 0.7423(2) 0.42970(14) 0.8747(2) 0.0309(6) Uani 1 1 d . A .
H46 H 0.7523 0.4609 0.8312 0.037 Uiso 1 1 calc R . .
C51 C 0.5079(2) 0.41867(13) 0.7498(2) 0.0277(6) Uani 1 1 d . . .
C52 C 0.4507(3) 0.43687(17) 0.6704(3) 0.0433(8) Uani 1 1 d . A .
H52 H 0.4732 0.4277 0.6095 0.052 Uiso 1 1 calc R . .
C53 C 0.3612(3) 0.4683(2) 0.6811(3) 0.0532(10) Uani 1 1 d . . .
H53 H 0.3233 0.4797 0.6276 0.064 Uiso 1 1 calc R A .
C54 C 0.3276(3) 0.48273(17) 0.7714(3) 0.0468(9) Uani 1 1 d . A .
H54 H 0.2683 0.5049 0.7785 0.056 Uiso 1 1 calc R . .
C55 C 0.3819(2) 0.46430(16) 0.8504(3) 0.0395(7) Uani 1 1 d . . .
H55 H 0.3584 0.4732 0.911 0.047 Uiso 1 1 calc R A .
C56 C 0.4724(2) 0.43213(14) 0.8402(2) 0.0321(6) Uani 1 1 d . A .
H56 H 0.5089 0.4197 0.894 0.039 Uiso 1 1 calc R . .
O1A O 0.43336(18) 0.25235(14) 0.75360(18) 0.0470(6) Uani 0.5 1 d PD A 1
C61A C 0.3525(8) 0.2255(6) 0.6994(7) 0.053(3) Uani 0.5 1 d PD A 1
H61A H 0.3772 0.1909 0.6636 0.064 Uiso 0.5 1 calc PR A 1
H61B H 0.3243 0.2548 0.6548 0.064 Uiso 0.5 1 calc PR A 1
C62A C 0.2766(16) 0.2062(12) 0.7653(17) 0.088(8) Uani 0.5 1 d PD A 1
H62A H 0.218 0.2327 0.7615 0.106 Uiso 0.5 1 calc PR A 1
H62B H 0.2552 0.1649 0.7516 0.106 Uiso 0.5 1 calc PR A 1
C63A C 0.3234(18) 0.2098(11) 0.8583(15) 0.075(7) Uani 0.5 1 d PD A 1
H63A H 0.3416 0.1693 0.8801 0.089 Uiso 0.5 1 calc PR A 1
H63B H 0.2761 0.2269 0.9032 0.089 Uiso 0.5 1 calc PR A 1
C64A C 0.4173(15) 0.2492(11) 0.8541(13) 0.067(6) Uani 0.5 1 d PD A 1
H64A H 0.4054 0.2892 0.881 0.081 Uiso 0.5 1 calc PR A 1
H64B H 0.4741 0.2304 0.8871 0.081 Uiso 0.5 1 calc PR A 1
O1B O 0.43336(18) 0.25235(14) 0.75360(18) 0.0470(6) Uani 0.5 1 d PD A 2
C61B C 0.3371(8) 0.2571(5) 0.7079(7) 0.045(2) Uani 0.5 1 d PD A 2
H61C H 0.3405 0.2444 0.6418 0.054 Uiso 0.5 1 calc PR A 2
H61D H 0.3121 0.2985 0.7102 0.054 Uiso 0.5 1 calc PR A 2
C62B C 0.2675(9) 0.2132(8) 0.7665(13) 0.034(3) Uani 0.5 1 d PD A 2
H62C H 0.1976 0.2268 0.7656 0.041 Uiso 0.5 1 calc PR A 2
H62D H 0.2707 0.1719 0.7428 0.041 Uiso 0.5 1 calc PR A 2
C63B C 0.3155(12) 0.2188(7) 0.8664(12) 0.029(3) Uani 0.5 1 d PD A 2
H63C H 0.2686 0.236 0.9117 0.035 Uiso 0.5 1 calc PR A 2
H63D H 0.3397 0.1799 0.8899 0.035 Uiso 0.5 1 calc PR A 2
C64B C 0.4009(14) 0.2613(9) 0.8466(13) 0.051(4) Uani 0.5 1 d PD A 2
H64C H 0.3787 0.303 0.8546 0.062 Uiso 0.5 1 calc PR A 2
H64D H 0.4564 0.2538 0.8911 0.062 Uiso 0.5 1 calc PR A 2
O2 O 0.49555(17) 0.32174(12) 0.51716(15) 0.0389(5) Uani 1 1 d . . .
C71 C 0.3949(3) 0.32550(18) 0.4764(2) 0.0418(8) Uani 1 1 d . . .
H71A H 0.3551 0.3554 0.5102 0.05 Uiso 1 1 calc R . .
H71B H 0.3611 0.2865 0.4805 0.05 Uiso 1 1 calc R . .
C72 C 0.4064(3) 0.3438(2) 0.3741(3) 0.0592(11) Uani 1 1 d . . .
H72A H 0.4011 0.3088 0.3323 0.071 Uiso 1 1 calc R . .
H72B H 0.3554 0.3734 0.3556 0.071 Uiso 1 1 calc R . .
C73 C 0.5072(4) 0.3703(3) 0.3708(4) 0.092(2) Uani 1 1 d . . .
H73A H 0.5046 0.4137 0.3828 0.11 Uiso 1 1 calc R . .
H73B H 0.5371 0.3636 0.3089 0.11 Uiso 1 1 calc R . .
C74 C 0.5672(3) 0.3387(2) 0.4472(3) 0.0477(9) Uani 1 1 d . . .
H74A H 0.6008 0.3031 0.4218 0.057 Uiso 1 1 calc R . .
H74B H 0.6179 0.3658 0.4743 0.057 Uiso 1 1 calc R . .
B B 1.1138(3) 0.33236(17) 0.5395(3) 0.0333(7) Uani 1 1 d . . .
F1 F 1.15959(18) 0.32419(14) 0.45224(15) 0.0626(7) Uani 1 1 d . . .
F2 F 1.1547(2) 0.29236(10) 0.60496(16) 0.0539(6) Uani 1 1 d . . .
F3 F 1.01183(16) 0.31936(13) 0.5300(2) 0.0642(7) Uani 1 1 d . . .
F4 F 1.1246(2) 0.39108(11) 0.5702(2) 0.0713(8) Uani 1 1 d . . .

loop_
_atom_site_aniso_label
_atom_site_aniso_U_11
_atom_site_aniso_U_22
_atom_site_aniso_U_33
_atom_site_aniso_U_23
_atom_site_aniso_U_13
_atom_site_aniso_U_12
Ag 0.02210(10) 0.02200(11) 0.02987(11) -0.00307(8) 0.00197(8) -0.00074(7)
Hg 0.02057(6) 0.02136(6) 0.02716(7) 0.00116(4) 0.00093(4) -0.00071(3)
P1 0.0204(3) 0.0200(3) 0.0251(3) -0.0011(3) -0.0006(2) -0.0001(2)
P2 0.0239(3) 0.0202(3) 0.0266(3) -0.0013(3) 0.0002(3) 0.0007(2)
C1 0.0228(13) 0.0257(14) 0.0227(13) 0.0010(10) -0.0002(10) 0.0026(10)
C2 0.0219(13) 0.0263(14) 0.0242(13) 0.0012(10) -0.0005(10) 0.0014(10)
C3 0.0310(15) 0.0191(13) 0.0413(17) -0.0004(11) -0.0014(13) 0.0007(11)
C4 0.0319(15) 0.0263(15) 0.0423(17) 0.0042(12) 0.0001(13) 0.0083(12)
C5 0.0237(14) 0.0376(17) 0.0372(16) 0.0035(13) 0.0004(12) 0.0086(12)
C6 0.0224(13) 0.0335(16) 0.0342(16) 0.0034(12) 0.0024(11) 0.0004(11)
C11 0.0251(13) 0.0231(13) 0.0272(14) 0.0001(10) -0.0007(10) -0.0005(10)
C12 0.0266(13) 0.0238(13) 0.0257(13) 0.0019(10) -0.0009(11) -0.0017(10)
C13 0.0376(16) 0.0234(14) 0.0372(16) 0.0003(12) 0.0035(13) 0.0029(12)
C14 0.051(2) 0.0222(15) 0.0451(19) 0.0073(13) 0.0011(15) 0.0003(13)
C15 0.0434(18) 0.0329(17) 0.0438(18) 0.0090(14) 0.0078(15) -0.0065(14)
C16 0.0328(15) 0.0309(16) 0.0363(16) 0.0035(12) 0.0053(12) -0.0020(12)
C21 0.0272(13) 0.0204(13) 0.0247(13) 0.0021(10) -0.0003(10) -0.0011(10)
C22 0.0254(13) 0.0317(15) 0.0310(15) 0.0015(12) 0.0026(11) -0.0001(11)
C23 0.0381(17) 0.0420(18) 0.0281(15) -0.0003(13) 0.0044(13) 0.0012(14)
C24 0.0435(18) 0.0362(17) 0.0252(15) 0.0033(12) -0.0027(13) -0.0053(13)
C25 0.0303(15) 0.0418(18) 0.0326(16) 0.0053(13) -0.0064(12) -0.0024(13)
C26 0.0249(13) 0.0355(16) 0.0281(14) -0.0006(12) 0.0012(11) -0.0005(11)
C31 0.0234(13) 0.0226(13) 0.0265(13) 0.0003(10) -0.0006(10) 0.0001(10)
C32 0.0389(16) 0.0288(15) 0.0276(15) -0.0002(11) 0.0000(12) -0.0067(12)
C33 0.0470(19) 0.0311(17) 0.0419(18) 0.0025(14) -0.0017(15) -0.0130(14)
C34 0.0427(18) 0.0370(18) 0.0389(17) 0.0129(14) 0.0070(14) -0.0059(14)
C35 0.060(2) 0.044(2) 0.0281(16) 0.0047(14) 0.0074(15) -0.0040(17)
C36 0.0449(18) 0.0335(16) 0.0289(15) -0.0014(12) 0.0015(13) -0.0052(13)
C41 0.0237(13) 0.0256(14) 0.0281(14) -0.0017(11) 0.0014(10) 0.0028(10)
C42 0.0288(14) 0.0315(16) 0.0380(16) 0.0045(13) -0.0009(12) -0.0014(12)
C43 0.0319(15) 0.0422(18) 0.0380(17) 0.0121(14) 0.0008(13) 0.0015(13)
C44 0.0379(17) 0.0439(19) 0.0295(16) -0.0003(13) -0.0042(13) 0.0045(14)
C45 0.0401(17) 0.0311(16) 0.0382(17) -0.0040(13) -0.0088(13) -0.0022(13)
C46 0.0344(15) 0.0246(14) 0.0335(15) 0.0004(11) -0.0037(12) 0.0010(12)
C51 0.0230(13) 0.0235(14) 0.0366(15) -0.0030(11) -0.0005(11) 0.0008(10)
C52 0.0424(18) 0.051(2) 0.0367(18) -0.0067(15) -0.0073(14) 0.0124(16)
C53 0.0381(19) 0.064(3) 0.057(2) -0.0036(19) -0.0171(17) 0.0177(18)
C54 0.0265(16) 0.045(2) 0.069(2) -0.0055(18) 0.0025(16) 0.0077(14)
C55 0.0299(15) 0.0426(19) 0.0462(19) -0.0055(15) 0.0101(14) 0.0033(14)
C56 0.0269(14) 0.0307(15) 0.0389(17) 0.0005(12) 0.0041(12) -0.0005(12)
O1A 0.0285(12) 0.0742(19) 0.0386(13) 0.0008(12) 0.0079(10) -0.0098(12)
C61A 0.028(5) 0.102(9) 0.029(4) -0.006(6) -0.006(3) -0.011(6)
C62A 0.094(14) 0.136(19) 0.035(10) -0.010(10) 0.006(9) -0.072(12)
C63A 0.054(9) 0.120(17) 0.049(12) 0.039(10) -0.001(8) 0.005(9)
C64A 0.034(6) 0.136(16) 0.032(6) 0.030(7) 0.006(4) 0.002(6)
O1B 0.0285(12) 0.0742(19) 0.0386(13) 0.0008(12) 0.0079(10) -0.0098(12)
C61B 0.031(4) 0.079(7) 0.026(4) 0.012(5) 0.003(3) 0.000(5)
C62B 0.017(4) 0.052(6) 0.032(8) -0.001(5) 0.004(4) 0.002(5)
C63B 0.027(5) 0.036(4) 0.024(5) -0.008(4) 0.008(4) -0.009(4)
C64B 0.040(7) 0.071(8) 0.044(8) -0.023(7) 0.001(5) -0.024(7)
O2 0.0325(11) 0.0551(15) 0.0290(11) 0.0070(10) -0.0022(9) 0.0111(10)
C71 0.0338(17) 0.050(2) 0.0413(18) 0.0029(15) -0.0052(14) 0.0126(15)
C72 0.051(2) 0.086(3) 0.040(2) 0.013(2) -0.0032(17) 0.025(2)
C73 0.069(3) 0.152(6) 0.053(3) 0.048(3) -0.019(2) -0.036(3)
C74 0.0376(18) 0.068(3) 0.0378(19) 0.0062(17) 0.0023(15) -0.0009(17)
B 0.0299(17) 0.0358(19) 0.0342(18) 0.0076(14) 0.0022(13) 0.0022(14)
F1 0.0494(13) 0.105(2) 0.0330(11) 0.0101(12) 0.0065(9) 0.0077(13)
F2 0.0680(16) 0.0562(14) 0.0373(11) 0.0070(9) -0.0035(10) 0.0257(11)
F3 0.0304(11) 0.0706(17) 0.0916(19) 0.0065(14) 0.0037(11) -0.0005(11)
F4 0.106(2) 0.0359(12) 0.0723(17) 0.0055(11) 0.0038(15) -0.0192(13)

loop_
_atom_type_symbol
_atom_type_description
_atom_type_scat_dispersion_real
_atom_type_scat_dispersion_imag
_atom_type_scat_source
C C 0.0033 0.0016 'International Tables Vol C Tables 4.2.6.8 and 6.1.1.4'
H H 0 0 'International Tables Vol C Tables 4.2.6.8 and 6.1.1.4'
Ag Ag -0.8971 1.1015 'International Tables Vol C Tables 4.2.6.8 and 6.1.1.4'
B B 0.0013 0.0007 'International Tables Vol C Tables 4.2.6.8 and 6.1.1.4'
F F 0.0171 0.0103 'International Tables Vol C Tables 4.2.6.8 and 6.1.1.4'
Hg Hg -2.3894 9.2266 'International Tables Vol C Tables 4.2.6.8 and 6.1.1.4'
P P 0.1023 0.0942 'International Tables Vol C Tables 4.2.6.8 and 6.1.1.4'
O O 0.0106 0.006 'International Tables Vol C Tables 4.2.6.8 and 6.1.1.4'

loop_
_geom_angle_atom_site_label_1
_geom_angle_atom_site_label_2
_geom_angle_atom_site_label_3
_geom_angle
O1A Ag P1 103.18(7)
O1A Ag P2 99.06(7)
P1 Ag P2 154.18(2)
O1A Ag Hg 164.85(6)
P1 Ag Hg 78.459(17)
P2 Ag Hg 76.670(18)
C11 Hg C1 175.38(11)
C11 Hg Ag 90.63(8)
C1 Hg Ag 93.30(8)
C21 P1 C2 104.88(13)
C21 P1 C31 103.59(12)
C2 P1 C31 104.93(13)
C21 P1 Ag 113.60(9)
C2 P1 Ag 115.82(9)
C31 P1 Ag 112.84(9)
C12 P2 C41 104.31(13)
C12 P2 C51 106.48(13)
C41 P2 C51 102.86(13)
C12 P2 Ag 112.52(9)
C41 P2 Ag 117.10(10)
C51 P2 Ag 112.51(9)
C6 C1 C2 117.5(3)
C6 C1 Hg 118.6(2)
C2 C1 Hg 123.8(2)
C3 C2 C1 120.6(3)
C3 C2 P1 119.2(2)
C1 C2 P1 120.2(2)
C4 C3 C2 120.6(3)
C5 C4 C3 119.3(3)
C6 C5 C4 120.8(3)
C5 C6 C1 121.2(3)
C16 C11 C12 117.6(3)
C16 C11 Hg 117.6(2)
C12 C11 Hg 124.7(2)
C13 C12 C11 120.5(3)
C13 C12 P2 122.1(2)
C11 C12 P2 117.4(2)
C14 C13 C12 120.3(3)
C15 C14 C13 119.9(3)
C14 C15 C16 120.1(3)
C15 C16 C11 121.7(3)
C22 C21 C26 118.8(3)
C22 C21 P1 124.2(2)
C26 C21 P1 117.1(2)
C21 C22 C23 120.1(3)
C24 C23 C22 120.4(3)
C25 C24 C23 119.8(3)
C24 C25 C26 120.3(3)
C25 C26 C21 120.6(3)
C36 C31 C32 119.0(3)
C36 C31 P1 117.7(2)
C32 C31 P1 123.3(2)
C33 C32 C31 120.1(3)
C34 C33 C32 120.4(3)
C33 C34 C35 119.5(3)
C36 C35 C34 120.6(3)
C35 C36 C31 120.3(3)
C46 C41 C42 119.5(3)
C46 C41 P2 121.4(2)
C42 C41 P2 119.1(2)
C41 C42 C43 119.9(3)
C44 C43 C42 119.9(3)
C43 C44 C45 120.4(3)
C44 C45 C46 120.1(3)
C45 C46 C41 120.2(3)
C56 C51 C52 118.8(3)
C56 C51 P2 122.0(2)
C52 C51 P2 119.2(2)
C53 C52 C51 120.8(3)
C52 C53 C54 120.0(3)
C55 C54 C53 120.0(3)
C54 C55 C56 120.3(3)
C51 C56 C55 120.0(3)
C64A O1A C61A 112.6(9)
C64A O1A Ag 128.9(8)
C61A O1A Ag 116.7(4)
O1A C61A C62A 107.6(11)
C63A C62A C61A 105.8(17)
C62A C63A C64A 109.8(18)
O1A C64A C63A 101.4(15)
C63B C62B C61B 101.0(12)
C64B C63B C62B 100.6(14)
C74 O2 C71 109.3(3)
O2 C71 C72 106.8(3)
C73 C72 C71 104.1(3)
C72 C73 C74 105.5(4)
O2 C74 C73 105.4(3)
F4 B F2 110.8(3)
F4 B F3 108.9(3)
F2 B F3 107.8(3)
F4 B F1 110.8(3)
F2 B F1 109.5(3)
F3 B F1 109.0(3)

loop_
_geom_bond_atom_site_label_1
_geom_bond_atom_site_label_2
_geom_bond_distance
Ag O1A 2.411(2)
Ag P1 2.4191(7)
Ag P2 2.4304(7)
Ag Hg 3.0544(2)
Hg C11 2.085(3)
Hg C1 2.089(3)
P1 C21 1.821(3)
P1 C2 1.823(3)
P1 C31 1.823(3)
P2 C12 1.819(3)
P2 C41 1.824(3)
P2 C51 1.827(3)
C1 C6 1.404(4)
C1 C2 1.409(4)
C2 C3 1.394(4)
C3 C4 1.386(4)
C4 C5 1.383(5)
C5 C6 1.380(4)
C11 C16 1.398(4)
C11 C12 1.409(4)
C12 C13 1.400(4)
C13 C14 1.386(4)
C14 C15 1.381(5)
C15 C16 1.387(5)
C21 C22 1.389(4)
C21 C26 1.399(4)
C22 C23 1.395(4)
C23 C24 1.381(5)
C24 C25 1.380(5)
C25 C26 1.382(4)
C31 C36 1.387(4)
C31 C32 1.396(4)
C32 C33 1.390(4)
C33 C34 1.376(5)
C34 C35 1.385(5)
C35 C36 1.384(5)
C41 C46 1.390(4)
C41 C42 1.394(4)
C42 C43 1.394(5)
C43 C44 1.379(5)
C44 C45 1.382(5)
C45 C46 1.385(4)
C51 C56 1.390(4)
C51 C52 1.396(4)
C52 C53 1.380(5)
C53 C54 1.385(6)
C54 C55 1.374(5)
C55 C56 1.399(4)
O1A C64A 1.431(19)
O1A C61A 1.431(10)
C61A C62A 1.44(2)
C62A C63A 1.44(3)
C63A C64A 1.52(3)
C61B C62B 1.57(2)
C62B C63B 1.54(2)
C63B C64B 1.49(2)
O2 C74 1.423(4)
O2 C71 1.443(4)
C71 C72 1.500(5)
C72 C73 1.455(7)
C73 C74 1.495(6)
B F4 1.368(5)
B F2 1.376(4)
B F3 1.383(4)
B F1 1.385(4)
